data_1556514
loop_
_publ_author_name
'Vindus, D.'
'Niemeyer, M.'

_publ_section_title
;
 Hetero- and Homoleptic Magnesium Triazenides
;
_journal_name_full Inorganics
_journal_page_first 33
_journal_paper_doi 10.3390/inorganics5020033
_journal_volume 5
_journal_year 2017
_chemical_formula_sum 'C81.5 H84 Mg N6'
_chemical_formula_weight 1171.86
_space_group_IT_number 14
_space_group_name_Hall '-P 2yn'
_space_group_name_H-M_alt 'P 1 21/n 1'
_symmetry_cell_setting monoclinic
_symmetry_space_group_name_H-M 'P 1 21/n 1'
_atom_sites_solution_hydrogens geom
_atom_sites_solution_primary direct
_atom_sites_solution_secondary difmap
_cell_angle_alpha 90.00
_cell_angle_beta 101.877(12)
_cell_angle_gamma 90.00
_cell_formula_units_Z 4
_cell_length_a 13.302(2)
_cell_length_b 21.531(3)
_cell_length_c 24.332(4)
_cell_measurement_reflns_used 43
_cell_measurement_temperature 173(2)
_cell_measurement_theta_max 12.5
_cell_measurement_theta_min 5.1
_cell_volume 6819.6(18)
_computing_structure_refinement 'SHELXL-97 (Sheldrick, 1997)'
_computing_structure_solution 'SHELXS-97 (Sheldrick, 1990)'
_diffrn_ambient_temperature 173(2)
_diffrn_measured_fraction_theta_full 0.999
_diffrn_measured_fraction_theta_max 0.999
_diffrn_measurement_device_type 'Siemens P4'
_diffrn_measurement_method '\w/2\q scans'
_diffrn_radiation_monochromator graphite
_diffrn_radiation_source 'fine-focus sealed tube'
_diffrn_radiation_type MoK\a
_diffrn_radiation_wavelength 0.71073
_diffrn_reflns_av_R_equivalents 0.0742
_diffrn_reflns_av_sigmaI/netI 0.1450
_diffrn_reflns_limit_h_max 15
_diffrn_reflns_limit_h_min 0
_diffrn_reflns_limit_k_max 25
_diffrn_reflns_limit_k_min 0
_diffrn_reflns_limit_l_max 28
_diffrn_reflns_limit_l_min -28
_diffrn_reflns_number 12550
_diffrn_reflns_theta_full 25.00
_diffrn_reflns_theta_max 25.00
_diffrn_reflns_theta_min 2.08
_diffrn_standards_decay_% 0.1
_diffrn_standards_interval_count 298
_diffrn_standards_number 2
_exptl_absorpt_coefficient_mu 0.075
_exptl_absorpt_correction_type none
_exptl_crystal_colour yellow
_exptl_crystal_density_diffrn 1.141
_exptl_crystal_density_method 'not measured'
_exptl_crystal_description prism
_exptl_crystal_F_000 2508
_exptl_crystal_size_max 0.50
_exptl_crystal_size_mid 0.40
_exptl_crystal_size_min 0.30
_refine_diff_density_max 0.189
_refine_diff_density_min -0.217
_refine_diff_density_rms 0.038
_refine_ls_extinction_method none
_refine_ls_goodness_of_fit_ref 0.727
_refine_ls_hydrogen_treatment refU
_refine_ls_matrix_type full
_refine_ls_number_parameters 837
_refine_ls_number_reflns 11996
_refine_ls_number_restraints 3
_refine_ls_restrained_S_all 0.727
_refine_ls_R_factor_all 0.1066
_refine_ls_R_factor_gt 0.0435
_refine_ls_shift/su_max 0.001
_refine_ls_shift/su_mean 0.000
_refine_ls_structure_factor_coef Fsqd
_refine_ls_weighting_details 'calc w=1/[\s^2^(Fo^2^)+(0.0313P)^2^] where P=(Fo^2^+2Fc^2^)/3'
_refine_ls_weighting_scheme calc
_refine_ls_wR_factor_gt 0.0887
_refine_ls_wR_factor_ref 0.0981
_reflns_number_gt 5484
_reflns_number_total 11996
_reflns_threshold_expression >2sigma(I)
_cod_data_source_file Inorganics-2017-5-33.cif
_cod_data_source_block 4ctoluene
_cod_original_cell_volume 6819.8(17)
_cod_original_sg_symbol_H-M P2(1)/n
_cod_original_formula_sum 'C81.50 H84 Mg N6'
_cod_database_code 1556514

loop_
_symmetry_equiv_pos_as_xyz
'x, y, z'
'-x+1/2, y+1/2, -z+1/2'
'-x, -y, -z'
'x-1/2, -y-1/2, z-1/2'

loop_
_atom_site_label
_atom_site_type_symbol
_atom_site_fract_x
_atom_site_fract_y
_atom_site_fract_z
_atom_site_U_iso_or_equiv
_atom_site_adp_type
_atom_site_occupancy
_atom_site_symmetry_multiplicity
_atom_site_calc_flag
_atom_site_refinement_flags
_atom_site_disorder_assembly
_atom_site_disorder_group
Mg Mg 0.58224(6) 0.28027(4) 0.20189(3) 0.0282(2) Uani 1 1 d . . .
N1 N 0.58541(13) 0.24946(8) 0.28352(7) 0.0248(5) Uani 1 1 d . . .
N2 N 0.51985(13) 0.29099(8) 0.29454(7) 0.0253(5) Uani 1 1 d . . .
N3 N 0.48579(13) 0.32258(8) 0.24780(7) 0.0251(5) Uani 1 1 d . . .
N4 N 0.71945(13) 0.30558(8) 0.17652(7) 0.0240(4) Uani 1 1 d . . .
N5 N 0.70040(14) 0.26995(8) 0.13182(7) 0.0260(5) Uani 1 1 d . . .
N6 N 0.60819(13) 0.24482(8) 0.12708(7) 0.0255(5) Uani 1 1 d . . .
C11 C 0.63931(17) 0.21315(11) 0.32918(9) 0.0270(6) Uani 1 1 d . . .
C12 C 0.65005(17) 0.14966(11) 0.31733(10) 0.0310(6) Uani 1 1 d . . .
C13 C 0.7110(2) 0.11240(12) 0.35746(11) 0.0465(8) Uani 1 1 d . . .
H13A H 0.7195 0.0697 0.3496 0.0458(15) Uiso 1 1 calc R . .
C14 C 0.7594(2) 0.13662(12) 0.40857(12) 0.0544(8) Uani 1 1 d . . .
H14A H 0.8014 0.1108 0.4356 0.0458(15) Uiso 1 1 calc R . .
C15 C 0.7467(2) 0.19827(12) 0.42040(11) 0.0469(8) Uani 1 1 d . . .
H15A H 0.7792 0.2142 0.4561 0.0458(15) Uiso 1 1 calc R . .
C16 C 0.68722(18) 0.23815(11) 0.38134(10) 0.0319(6) Uani 1 1 d . . .
C21 C 0.59387(18) 0.11995(10) 0.26407(10) 0.0293(6) Uani 1 1 d . . .
C22 C 0.64446(19) 0.10801(11) 0.21981(10) 0.0320(6) Uani 1 1 d . . .
C23 C 0.5948(2) 0.07363(12) 0.17374(10) 0.0396(7) Uani 1 1 d . . .
H23A H 0.6295 0.0660 0.1440 0.0458(15) Uiso 1 1 calc R . .
C24 C 0.4963(2) 0.05004(12) 0.16964(11) 0.0389(7) Uani 1 1 d . . .
C25 C 0.44576(19) 0.06474(11) 0.21288(10) 0.0366(6) Uani 1 1 d . . .
H25A H 0.3769 0.0512 0.2101 0.0458(15) Uiso 1 1 calc R . .
C26 C 0.49270(18) 0.09858(11) 0.25996(10) 0.0315(6) Uani 1 1 d . . .
C31 C 0.40925(16) 0.36857(11) 0.24739(9) 0.0259(6) Uani 1 1 d . . .
C32 C 0.33575(17) 0.37157(11) 0.28166(9) 0.0279(6) Uani 1 1 d . . .
C33 C 0.26682(18) 0.42097(12) 0.27234(11) 0.0403(7) Uani 1 1 d . . .
H33A H 0.2170 0.4240 0.2952 0.0458(15) Uiso 1 1 calc R . .
C34 C 0.2668(2) 0.46586(13) 0.23171(12) 0.0472(8) Uani 1 1 d . . .
H34A H 0.2188 0.4991 0.2273 0.0458(15) Uiso 1 1 calc R . .
C35 C 0.33804(19) 0.46158(12) 0.19750(11) 0.0447(7) Uani 1 1 d . . .
H35A H 0.3384 0.4915 0.1688 0.0458(15) Uiso 1 1 calc R . .
C36 C 0.40849(18) 0.41357(11) 0.20543(10) 0.0347(6) Uani 1 1 d . . .
H36A H 0.4574 0.4109 0.1821 0.0458(15) Uiso 1 1 calc R . .
C41 C 0.31706(17) 0.32427(11) 0.32352(10) 0.0292(6) Uani 1 1 d . . .
C42 C 0.32276(18) 0.34275(12) 0.37959(10) 0.0351(6) Uani 1 1 d . . .
C43 C 0.28922(19) 0.30223(13) 0.41635(11) 0.0425(7) Uani 1 1 d . . .
H43A H 0.2920 0.3152 0.4540 0.0458(15) Uiso 1 1 calc R . .
C44 C 0.2516(2) 0.24328(13) 0.40003(11) 0.0464(7) Uani 1 1 d . . .
C45 C 0.24987(18) 0.22491(12) 0.34511(10) 0.0403(7) Uani 1 1 d . . .
H45A H 0.2270 0.1843 0.3336 0.0458(15) Uiso 1 1 calc R . .
C46 C 0.28104(18) 0.26490(12) 0.30628(10) 0.0340(6) Uani 1 1 d . . .
C51 C 0.68182(18) 0.30475(11) 0.39871(9) 0.0291(6) Uani 1 1 d . . .
C52 C 0.74553(19) 0.34977(12) 0.38150(9) 0.0328(6) Uani 1 1 d . . .
C53 C 0.7460(2) 0.40975(12) 0.40300(11) 0.0434(7) Uani 1 1 d . . .
H53A H 0.7878 0.4403 0.3906 0.0458(15) Uiso 1 1 calc R . .
C54 C 0.6884(2) 0.42657(14) 0.44145(12) 0.0526(8) Uani 1 1 d . . .
C55 C 0.6268(2) 0.38141(15) 0.45828(11) 0.0515(8) Uani 1 1 d . . .
H55A H 0.5863 0.3921 0.4848 0.0458(15) Uiso 1 1 calc R . .
C56 C 0.6221(2) 0.32068(13) 0.43756(10) 0.0412(7) Uani 1 1 d . . .
C61 C 0.81507(17) 0.33898(11) 0.18731(9) 0.0242(6) Uani 1 1 d . . .
C62 C 0.80630(17) 0.40387(11) 0.19250(9) 0.0261(6) Uani 1 1 d . . .
C63 C 0.89365(18) 0.43894(12) 0.21290(10) 0.0369(7) Uani 1 1 d . . .
H63A H 0.8878 0.4825 0.2175 0.0458(15) Uiso 1 1 calc R . .
C64 C 0.98924(19) 0.41083(12) 0.22662(11) 0.0424(7) Uani 1 1 d . . .
H64A H 1.0483 0.4346 0.2425 0.0458(15) Uiso 1 1 calc R . .
C65 C 0.99813(18) 0.34814(12) 0.21707(10) 0.0374(7) Uani 1 1 d . . .
H65A H 1.0645 0.3298 0.2245 0.0458(15) Uiso 1 1 calc R . .
C66 C 0.91275(17) 0.31054(11) 0.19684(9) 0.0283(6) Uani 1 1 d . . .
C71 C 0.70896(17) 0.43940(10) 0.16950(10) 0.0273(6) Uani 1 1 d . . .
C72 C 0.68031(18) 0.44769(11) 0.11070(10) 0.0299(6) Uani 1 1 d . . .
C73 C 0.60005(19) 0.48783(11) 0.08909(10) 0.0365(7) Uani 1 1 d . . .
H73A H 0.5799 0.4925 0.0495 0.0458(15) Uiso 1 1 calc R . .
C74 C 0.54827(18) 0.52144(11) 0.12355(11) 0.0349(6) Uani 1 1 d . . .
C75 C 0.57756(18) 0.51233(11) 0.18078(11) 0.0337(6) Uani 1 1 d . . .
H75A H 0.5428 0.5347 0.2049 0.0458(15) Uiso 1 1 calc R . .
C76 C 0.65600(17) 0.47168(11) 0.20470(10) 0.0281(6) Uani 1 1 d . . .
C81 C 0.93609(17) 0.24415(11) 0.18485(10) 0.0313(6) Uani 1 1 d . . .
C82 C 0.93770(18) 0.22580(12) 0.12952(10) 0.0355(6) Uani 1 1 d . . .
C83 C 0.9718(2) 0.16636(13) 0.11972(12) 0.0460(7) Uani 1 1 d . . .
H83A H 0.9701 0.1539 0.0821 0.0458(15) Uiso 1 1 calc R . .
C84 C 1.0085(2) 0.12445(12) 0.16310(13) 0.0445(7) Uani 1 1 d . . .
C85 C 1.00783(18) 0.14433(12) 0.21693(12) 0.0409(7) Uani 1 1 d . . .
H85A H 1.0327 0.1168 0.2472 0.0458(15) Uiso 1 1 calc R . .
C86 C 0.97256(17) 0.20274(11) 0.22920(10) 0.0338(6) Uani 1 1 d . . .
C91 C 0.57761(18) 0.20632(11) 0.07939(9) 0.0294(6) Uani 1 1 d . . .
C92 C 0.47283(19) 0.20614(11) 0.05308(9) 0.0339(6) Uani 1 1 d . . .
C93 C 0.4424(2) 0.16682(13) 0.00705(11) 0.0479(8) Uani 1 1 d . . .
H93A H 0.3718 0.1653 -0.0108 0.0458(15) Uiso 1 1 calc R . .
C94 C 0.5114(2) 0.13015(13) -0.01321(11) 0.0560(8) Uani 1 1 d . . .
H94A H 0.4885 0.1038 -0.0446 0.0458(15) Uiso 1 1 calc R . .
C95 C 0.6143(2) 0.13181(13) 0.01229(11) 0.0494(8) Uani 1 1 d . . .
H95A H 0.6621 0.1072 -0.0022 0.0458(15) Uiso 1 1 calc R . .
C96 C 0.6482(2) 0.16916(11) 0.05900(10) 0.0391(7) Uani 1 1 d . . .
H96A H 0.7187 0.1695 0.0770 0.0458(15) Uiso 1 1 calc R . .
C101 C 0.39553(18) 0.24852(12) 0.06956(9) 0.0328(6) Uani 1 1 d . . .
C102 C 0.40031(19) 0.31285(13) 0.05978(10) 0.0355(7) Uani 1 1 d . . .
C103 C 0.3238(2) 0.35188(13) 0.07147(10) 0.0433(7) Uani 1 1 d . . .
H10A H 0.3285 0.3952 0.0652 0.0458(15) Uiso 1 1 calc R . .
C104 C 0.2411(2) 0.32938(16) 0.09198(11) 0.0506(8) Uani 1 1 d . . .
C105 C 0.2362(2) 0.26639(16) 0.10043(10) 0.0490(8) Uani 1 1 d . . .
H10B H 0.1793 0.2503 0.1139 0.0458(15) Uiso 1 1 calc R . .
C106 C 0.3110(2) 0.22507(13) 0.09015(10) 0.0410(7) Uani 1 1 d . . .
C107 C 0.4838(2) 0.34014(12) 0.03300(11) 0.0468(7) Uani 1 1 d . . .
H10C H 0.4698 0.3843 0.0251 0.0953(16) Uiso 1 1 calc R . .
H10D H 0.4851 0.3182 -0.0021 0.0953(16) Uiso 1 1 calc R . .
H10E H 0.5505 0.3356 0.0587 0.0953(16) Uiso 1 1 calc R . .
C108 C 0.1575(2) 0.37178(16) 0.10413(14) 0.0807(11) Uani 1 1 d . . .
H10F H 0.1786 0.4152 0.1019 0.0953(16) Uiso 1 1 calc R . .
H10G H 0.1460 0.3632 0.1419 0.0953(16) Uiso 1 1 calc R . .
H10H H 0.0939 0.3644 0.0765 0.0953(16) Uiso 1 1 calc R . .
C109 C 0.3005(2) 0.15703(14) 0.10159(12) 0.0639(9) Uani 1 1 d . . .
H10I H 0.2481 0.1512 0.1242 0.0953(16) Uiso 1 1 calc R . .
H10J H 0.3664 0.1408 0.1221 0.0953(16) Uiso 1 1 calc R . .
H10K H 0.2800 0.1347 0.0659 0.0953(16) Uiso 1 1 calc R . .
C221 C 0.75217(18) 0.13226(12) 0.22232(11) 0.0458(7) Uani 1 1 d . . .
H22A H 0.7717 0.1252 0.1861 0.0953(16) Uiso 1 1 calc R . .
H22B H 0.8003 0.1104 0.2520 0.0953(16) Uiso 1 1 calc R . .
H22C H 0.7543 0.1769 0.2305 0.0953(16) Uiso 1 1 calc R . .
C241 C 0.4455(2) 0.01015(14) 0.12067(12) 0.0653(9) Uani 1 1 d . . .
H24A H 0.3709 0.0160 0.1138 0.0953(16) Uiso 1 1 calc R . .
H24B H 0.4619 -0.0336 0.1293 0.0953(16) Uiso 1 1 calc R . .
H24C H 0.4708 0.0221 0.0871 0.0953(16) Uiso 1 1 calc R . .
C261 C 0.4362(2) 0.11033(13) 0.30695(11) 0.0486(8) Uani 1 1 d . . .
H26A H 0.3625 0.1030 0.2932 0.0953(16) Uiso 1 1 calc R . .
H26B H 0.4471 0.1534 0.3198 0.0953(16) Uiso 1 1 calc R . .
H26C H 0.4622 0.0821 0.3383 0.0953(16) Uiso 1 1 calc R . .
C421 C 0.3631(2) 0.40623(12) 0.40097(11) 0.0498(8) Uani 1 1 d . . .
H42A H 0.3858 0.4048 0.4419 0.0953(16) Uiso 1 1 calc R . .
H42B H 0.3083 0.4371 0.3909 0.0953(16) Uiso 1 1 calc R . .
H42C H 0.4211 0.4176 0.3839 0.0953(16) Uiso 1 1 calc R . .
C441 C 0.2122(3) 0.20070(15) 0.44110(12) 0.0783(11) Uani 1 1 d . . .
H44A H 0.2661 0.1949 0.4748 0.0953(16) Uiso 1 1 calc R . .
H44B H 0.1935 0.1603 0.4233 0.0953(16) Uiso 1 1 calc R . .
H44C H 0.1517 0.2195 0.4516 0.0953(16) Uiso 1 1 calc R . .
C461 C 0.2703(2) 0.24316(12) 0.24595(10) 0.0432(7) Uani 1 1 d . . .
H46A H 0.2498 0.2782 0.2204 0.0953(16) Uiso 1 1 calc R . .
H46B H 0.2179 0.2106 0.2380 0.0953(16) Uiso 1 1 calc R . .
H46C H 0.3362 0.2266 0.2405 0.0953(16) Uiso 1 1 calc R . .
C521 C 0.8173(2) 0.33207(12) 0.34295(11) 0.0462(7) Uani 1 1 d . . .
H52A H 0.8534 0.3692 0.3340 0.0953(16) Uiso 1 1 calc R . .
H52B H 0.7773 0.3141 0.3082 0.0953(16) Uiso 1 1 calc R . .
H52C H 0.8674 0.3015 0.3618 0.0953(16) Uiso 1 1 calc R . .
C541 C 0.6933(3) 0.49207(14) 0.46553(15) 0.0947(13) Uani 1 1 d . . .
H54A H 0.6937 0.5223 0.4355 0.0953(16) Uiso 1 1 calc R . .
H54B H 0.7560 0.4967 0.4945 0.0953(16) Uiso 1 1 calc R . .
H54C H 0.6332 0.4994 0.4822 0.0953(16) Uiso 1 1 calc R . .
C561 C 0.5544(2) 0.27266(15) 0.45739(12) 0.0636(9) Uani 1 1 d . . .
H56A H 0.5117 0.2929 0.4805 0.0953(16) Uiso 1 1 calc R . .
H56B H 0.5975 0.2410 0.4797 0.0953(16) Uiso 1 1 calc R . .
H56C H 0.5103 0.2530 0.4248 0.0953(16) Uiso 1 1 calc R . .
C721 C 0.73799(19) 0.41511(12) 0.07129(10) 0.0424(7) Uani 1 1 d . . .
H72A H 0.7094 0.4278 0.0325 0.0953(16) Uiso 1 1 calc R . .
H72B H 0.7310 0.3701 0.0748 0.0953(16) Uiso 1 1 calc R . .
H72C H 0.8108 0.4265 0.0811 0.0953(16) Uiso 1 1 calc R . .
C741 C 0.4642(2) 0.56670(13) 0.09869(12) 0.0550(8) Uani 1 1 d . . .
H74A H 0.4326 0.5833 0.1286 0.0953(16) Uiso 1 1 calc R . .
H74B H 0.4119 0.5452 0.0709 0.0953(16) Uiso 1 1 calc R . .
H74C H 0.4935 0.6008 0.0805 0.0953(16) Uiso 1 1 calc R . .
C761 C 0.68095(19) 0.46253(12) 0.26796(10) 0.0404(7) Uani 1 1 d . . .
H76A H 0.6448 0.4939 0.2858 0.0953(16) Uiso 1 1 calc R . .
H76B H 0.7552 0.4668 0.2819 0.0953(16) Uiso 1 1 calc R . .
H76C H 0.6589 0.4210 0.2770 0.0953(16) Uiso 1 1 calc R . .
C821 C 0.9063(2) 0.26940(12) 0.08029(10) 0.0464(7) Uani 1 1 d . . .
H82A H 0.9401 0.2569 0.0499 0.0953(16) Uiso 1 1 calc R . .
H82B H 0.9267 0.3119 0.0920 0.0953(16) Uiso 1 1 calc R . .
H82C H 0.8316 0.2677 0.0670 0.0953(16) Uiso 1 1 calc R . .
C841 C 1.0469(2) 0.06118(13) 0.15115(14) 0.0683(10) Uani 1 1 d . . .
H84A H 1.0059 0.0292 0.1650 0.0953(16) Uiso 1 1 calc R . .
H84B H 1.1191 0.0569 0.1701 0.0953(16) Uiso 1 1 calc R . .
H84C H 1.0409 0.0562 0.1106 0.0953(16) Uiso 1 1 calc R . .
C861 C 0.9721(2) 0.22019(13) 0.28963(10) 0.0475(7) Uani 1 1 d . . .
H86A H 0.9972 0.1851 0.3143 0.0953(16) Uiso 1 1 calc R . .
H86B H 0.9019 0.2305 0.2931 0.0953(16) Uiso 1 1 calc R . .
H86C H 1.0168 0.2562 0.3005 0.0953(16) Uiso 1 1 calc R . .
C201 C 0.035(2) 0.5230(8) 0.0114(7) 0.28(2) Uani 0.50 1 d PGD . .
C202 C 0.0955(11) 0.4807(11) -0.0105(6) 0.29(2) Uani 0.50 1 d PGD . .
H202 H 0.1673 0.4875 -0.0060 0.349 Uiso 0.50 1 calc PR . .
C203 C 0.0508(12) 0.4284(9) -0.0390(5) 0.163(7) Uani 0.50 1 d PG . .
H203 H 0.0919 0.3995 -0.0539 0.195 Uiso 0.50 1 calc PR . .
C204 C -0.0543(13) 0.4184(7) -0.0455(5) 0.216(14) Uani 0.50 1 d PG . .
H204 H -0.0849 0.3827 -0.0650 0.260 Uiso 0.50 1 calc PR . .
C205 C -0.1145(10) 0.4607(10) -0.0236(8) 0.189(10) Uani 0.50 1 d PG . .
H205 H -0.1863 0.4539 -0.0280 0.227 Uiso 0.50 1 calc PR . .
C206 C -0.0697(19) 0.5130(9) 0.0049(10) 0.26(2) Uani 0.50 1 d PGD . .
H206 H -0.1109 0.5419 0.0199 0.313 Uiso 0.50 1 calc PR . .
C207 C 0.083(3) 0.5796(12) 0.0426(11) 0.54(4) Uani 0.50 1 d PD . .
H20A H 0.0286 0.6069 0.0504 0.816 Uiso 0.50 1 calc PR . .
H20B H 0.1238 0.6018 0.0197 0.816 Uiso 0.50 1 calc PR . .
H20C H 0.1274 0.5669 0.0781 0.816 Uiso 0.50 1 calc PR . .

loop_
_atom_site_aniso_label
_atom_site_aniso_U_11
_atom_site_aniso_U_22
_atom_site_aniso_U_33
_atom_site_aniso_U_23
_atom_site_aniso_U_13
_atom_site_aniso_U_12
Mg 0.0249(4) 0.0349(5) 0.0262(4) -0.0015(4) 0.0084(3) 0.0001(4)
N1 0.0233(11) 0.0235(11) 0.0282(11) 0.0010(9) 0.0063(9) 0.0045(9)
N2 0.0234(11) 0.0267(12) 0.0258(11) 0.0008(10) 0.0054(9) -0.0009(10)
N3 0.0245(11) 0.0267(12) 0.0242(11) 0.0032(9) 0.0051(9) 0.0019(9)
N4 0.0228(11) 0.0274(11) 0.0218(11) -0.0026(9) 0.0044(8) -0.0015(9)
N5 0.0267(11) 0.0276(12) 0.0240(11) 0.0004(9) 0.0058(9) 0.0021(10)
N6 0.0209(11) 0.0302(12) 0.0246(11) -0.0031(9) 0.0025(9) -0.0038(9)
C11 0.0255(13) 0.0283(15) 0.0260(13) 0.0030(12) 0.0023(11) 0.0012(12)
C12 0.0282(14) 0.0276(15) 0.0354(15) 0.0023(12) 0.0025(12) -0.0004(12)
C13 0.0552(19) 0.0275(16) 0.0486(18) -0.0007(14) -0.0086(15) 0.0053(14)
C14 0.070(2) 0.0325(18) 0.0474(18) 0.0037(15) -0.0192(16) 0.0103(16)
C15 0.063(2) 0.0347(17) 0.0332(16) -0.0028(13) -0.0120(14) 0.0026(15)
C16 0.0357(15) 0.0321(16) 0.0262(14) -0.0018(12) 0.0028(12) 0.0045(12)
C21 0.0334(14) 0.0212(14) 0.0317(14) 0.0013(11) 0.0027(12) 0.0015(12)
C22 0.0353(15) 0.0243(15) 0.0347(15) 0.0046(12) 0.0034(12) 0.0017(12)
C23 0.0497(18) 0.0386(17) 0.0324(15) 0.0007(13) 0.0131(13) 0.0077(14)
C24 0.0442(17) 0.0294(16) 0.0383(16) -0.0034(13) -0.0027(14) -0.0037(13)
C25 0.0336(15) 0.0326(16) 0.0411(16) 0.0021(13) 0.0020(13) -0.0052(13)
C26 0.0336(15) 0.0245(14) 0.0359(15) 0.0012(12) 0.0064(12) 0.0013(12)
C31 0.0199(13) 0.0279(14) 0.0294(14) -0.0009(12) 0.0040(11) 0.0034(11)
C32 0.0219(13) 0.0328(15) 0.0287(13) -0.0026(12) 0.0042(11) 0.0019(12)
C33 0.0302(15) 0.0466(18) 0.0472(17) 0.0019(15) 0.0152(13) 0.0076(14)
C34 0.0351(17) 0.0459(19) 0.061(2) 0.0075(16) 0.0106(15) 0.0165(14)
C35 0.0386(16) 0.0445(18) 0.0513(18) 0.0172(15) 0.0101(14) 0.0089(15)
C36 0.0273(14) 0.0369(16) 0.0413(16) 0.0077(13) 0.0106(12) 0.0038(13)
C41 0.0207(13) 0.0346(16) 0.0338(15) -0.0005(12) 0.0090(11) 0.0022(12)
C42 0.0293(14) 0.0416(17) 0.0355(16) -0.0059(13) 0.0094(12) -0.0043(13)
C43 0.0419(16) 0.0552(19) 0.0329(15) -0.0091(14) 0.0135(13) -0.0114(15)
C44 0.0431(17) 0.057(2) 0.0402(17) 0.0055(15) 0.0124(14) -0.0148(15)
C45 0.0390(16) 0.0438(17) 0.0394(16) -0.0061(14) 0.0108(13) -0.0148(14)
C46 0.0257(14) 0.0462(18) 0.0311(15) -0.0036(13) 0.0081(12) -0.0026(13)
C51 0.0313(14) 0.0284(15) 0.0238(13) 0.0004(12) -0.0031(11) 0.0060(12)
C52 0.0421(16) 0.0310(16) 0.0218(13) 0.0017(12) -0.0013(12) 0.0055(13)
C53 0.0539(18) 0.0350(18) 0.0355(16) 0.0033(14) -0.0045(14) -0.0004(15)
C54 0.067(2) 0.044(2) 0.0397(18) -0.0121(15) -0.0076(16) 0.0148(17)
C55 0.056(2) 0.066(2) 0.0303(16) -0.0172(16) 0.0047(15) 0.0193(18)
C56 0.0389(16) 0.055(2) 0.0286(15) -0.0031(14) 0.0036(13) 0.0044(15)
C61 0.0226(13) 0.0273(14) 0.0231(13) -0.0009(11) 0.0056(10) -0.0019(11)
C62 0.0210(13) 0.0304(15) 0.0261(13) 0.0004(11) 0.0028(10) -0.0006(12)
C63 0.0338(15) 0.0239(15) 0.0514(17) -0.0012(13) 0.0050(13) 0.0018(13)
C64 0.0239(15) 0.0368(17) 0.0633(19) -0.0042(15) 0.0013(13) -0.0054(13)
C65 0.0201(13) 0.0396(17) 0.0513(18) -0.0022(14) 0.0044(13) 0.0023(13)
C66 0.0249(13) 0.0303(15) 0.0305(14) 0.0004(12) 0.0077(11) 0.0028(12)
C71 0.0230(13) 0.0217(14) 0.0363(15) 0.0033(12) 0.0044(11) -0.0016(11)
C72 0.0305(14) 0.0288(15) 0.0298(14) 0.0007(12) 0.0048(12) -0.0004(12)
C73 0.0374(16) 0.0405(17) 0.0284(15) 0.0057(13) -0.0009(12) -0.0022(14)
C74 0.0290(14) 0.0296(15) 0.0437(17) 0.0052(13) 0.0017(13) 0.0038(12)
C75 0.0321(15) 0.0249(14) 0.0451(17) -0.0004(13) 0.0101(13) 0.0032(12)
C76 0.0263(13) 0.0257(14) 0.0321(15) -0.0002(12) 0.0060(12) 0.0012(12)
C81 0.0214(13) 0.0301(15) 0.0443(16) -0.0042(13) 0.0112(12) -0.0017(12)
C82 0.0301(14) 0.0391(17) 0.0408(16) 0.0004(14) 0.0154(12) 0.0036(13)
C83 0.0473(18) 0.0454(19) 0.0501(18) -0.0057(16) 0.0215(15) 0.0047(15)
C84 0.0406(17) 0.0332(17) 0.065(2) -0.0049(16) 0.0240(15) 0.0039(14)
C85 0.0311(15) 0.0308(16) 0.062(2) 0.0128(15) 0.0117(14) 0.0022(13)
C86 0.0209(13) 0.0357(16) 0.0459(16) 0.0039(14) 0.0098(12) -0.0002(12)
C91 0.0362(15) 0.0300(15) 0.0225(13) -0.0014(12) 0.0068(11) -0.0049(13)
C92 0.0417(16) 0.0344(16) 0.0234(13) -0.0028(12) 0.0018(12) -0.0048(13)
C93 0.0517(18) 0.0471(19) 0.0386(17) -0.0109(15) -0.0051(14) -0.0040(16)
C94 0.072(2) 0.050(2) 0.0397(18) -0.0226(15) -0.0037(17) 0.0000(18)
C95 0.063(2) 0.0446(19) 0.0424(17) -0.0099(15) 0.0152(16) 0.0099(16)
C96 0.0466(17) 0.0351(16) 0.0360(16) -0.0035(13) 0.0093(13) 0.0001(14)
C101 0.0284(14) 0.0410(17) 0.0250(14) -0.0018(12) -0.0035(11) -0.0045(13)
C102 0.0324(15) 0.0455(18) 0.0261(14) -0.0053(13) 0.0000(12) -0.0038(14)
C103 0.0420(17) 0.0451(18) 0.0405(16) -0.0071(14) 0.0031(14) -0.0015(15)
C104 0.0361(17) 0.074(2) 0.0397(17) -0.0124(17) 0.0029(14) 0.0052(17)
C105 0.0289(16) 0.088(3) 0.0285(15) 0.0009(16) 0.0019(12) -0.0076(17)
C106 0.0348(16) 0.057(2) 0.0277(15) 0.0070(14) -0.0016(12) -0.0064(15)
C107 0.0464(17) 0.0457(18) 0.0470(18) 0.0031(14) 0.0067(14) -0.0057(15)
C108 0.054(2) 0.106(3) 0.084(3) -0.024(2) 0.0185(19) 0.010(2)
C109 0.054(2) 0.075(2) 0.057(2) 0.0220(18) -0.0022(16) -0.0177(18)
C221 0.0339(16) 0.0496(19) 0.0543(18) 0.0122(15) 0.0099(14) 0.0000(14)
C241 0.074(2) 0.067(2) 0.0490(19) -0.0227(17) -0.0010(17) -0.0074(19)
C261 0.0480(18) 0.056(2) 0.0476(18) -0.0048(15) 0.0225(15) -0.0021(15)
C421 0.0546(19) 0.0456(19) 0.0518(19) -0.0115(15) 0.0169(15) -0.0037(15)
C441 0.103(3) 0.091(3) 0.0470(19) 0.0024(19) 0.0304(19) -0.047(2)
C461 0.0474(17) 0.0453(18) 0.0392(16) -0.0065(14) 0.0145(14) -0.0074(14)
C521 0.0491(18) 0.0476(18) 0.0428(17) 0.0036(14) 0.0116(14) -0.0021(15)
C541 0.126(3) 0.058(2) 0.086(3) -0.038(2) -0.011(2) 0.022(2)
C561 0.0530(19) 0.088(3) 0.054(2) 0.0057(19) 0.0196(16) 0.0001(19)
C721 0.0451(17) 0.0490(18) 0.0335(15) 0.0012(14) 0.0090(13) 0.0060(14)
C741 0.0515(18) 0.054(2) 0.0582(19) 0.0170(16) 0.0096(15) 0.0220(16)
C761 0.0413(16) 0.0440(17) 0.0359(16) 0.0016(13) 0.0081(13) 0.0091(14)
C821 0.0528(18) 0.0509(19) 0.0405(16) -0.0002(14) 0.0212(14) 0.0116(15)
C841 0.076(2) 0.0382(19) 0.099(3) -0.0028(18) 0.038(2) 0.0155(17)
C861 0.0473(17) 0.0522(19) 0.0413(16) 0.0042(15) 0.0053(14) 0.0034(15)
C201 0.26(4) 0.34(5) 0.20(4) 0.18(3) -0.01(3) -0.12(3)
C202 0.41(4) 0.20(3) 0.25(4) 0.10(3) 0.01(3) -0.18(3)
C203 0.139(13) 0.23(2) 0.124(13) 0.088(13) 0.049(11) 0.030(11)
C204 0.36(3) 0.22(2) 0.087(10) -0.005(12) 0.080(16) -0.17(2)
C205 0.185(18) 0.26(3) 0.162(19) 0.014(17) 0.124(16) -0.037(17)
C206 0.23(3) 0.41(7) 0.13(2) 0.12(4) 0.02(2) -0.10(4)
C207 0.89(10) 0.52(8) 0.35(5) -0.10(4) 0.41(5) -0.12(6)

loop_
_atom_type_symbol
_atom_type_description
_atom_type_scat_dispersion_real
_atom_type_scat_dispersion_imag
_atom_type_scat_source
C C 0.0033 0.0016 'International Tables Vol C Tables 4.2.6.8 and 6.1.1.4'
H H 0.0000 0.0000 'International Tables Vol C Tables 4.2.6.8 and 6.1.1.4'
N N 0.0061 0.0033 'International Tables Vol C Tables 4.2.6.8 and 6.1.1.4'
Mg Mg 0.0486 0.0363 'International Tables Vol C Tables 4.2.6.8 and 6.1.1.4'

loop_
_geom_angle_atom_site_label_1
_geom_angle_atom_site_label_2
_geom_angle_atom_site_label_3
_geom_angle
_geom_angle_site_symmetry_1
_geom_angle_site_symmetry_3
N6 Mg N3 150.35(8) . .
N6 Mg N1 138.30(8) . .
N3 Mg N1 61.39(7) . .
N6 Mg N4 61.81(7) . .
N3 Mg N4 135.20(8) . .
N1 Mg N4 120.68(8) . .
N6 Mg N5 31.05(6) . .
N3 Mg N5 158.41(7) . .
N1 Mg N5 135.47(7) . .
N4 Mg N5 30.84(6) . .
N6 Mg N2 161.60(7) . .
N3 Mg N2 30.84(6) . .
N1 Mg N2 30.64(6) . .
N4 Mg N2 133.42(7) . .
N5 Mg N2 161.41(6) . .
N2 N1 C11 117.57(18) . .
N2 N1 Mg 95.37(13) . .
C11 N1 Mg 145.56(15) . .
N1 N2 N3 107.38(17) . .
N1 N2 Mg 53.99(10) . .
N3 N2 Mg 53.61(10) . .
N2 N3 C31 118.90(18) . .
N2 N3 Mg 95.55(13) . .
C31 N3 Mg 145.51(15) . .
N5 N4 C61 117.16(17) . .
N5 N4 Mg 93.45(13) . .
C61 N4 Mg 149.30(14) . .
N4 N5 N6 109.18(17) . .
N4 N5 Mg 55.71(10) . .
N6 N5 Mg 53.66(10) . .
N5 N6 C91 114.55(18) . .
N5 N6 Mg 95.28(12) . .
C91 N6 Mg 149.98(15) . .
C16 C11 C12 120.7(2) . .
C16 C11 N1 123.8(2) . .
C12 C11 N1 115.4(2) . .
C13 C12 C11 119.0(2) . .
C13 C12 C21 118.4(2) . .
C11 C12 C21 122.5(2) . .
C14 C13 C12 120.8(2) . .
C15 C14 C13 119.9(2) . .
C14 C15 C16 121.8(2) . .
C15 C16 C11 117.8(2) . .
C15 C16 C51 116.6(2) . .
C11 C16 C51 125.5(2) . .
C22 C21 C26 119.2(2) . .
C22 C21 C12 120.5(2) . .
C26 C21 C12 120.0(2) . .
C23 C22 C21 119.4(2) . .
C23 C22 C221 120.3(2) . .
C21 C22 C221 120.3(2) . .
C24 C23 C22 122.4(2) . .
C23 C24 C25 117.1(2) . .
C23 C24 C241 121.7(3) . .
C25 C24 C241 121.1(2) . .
C26 C25 C24 122.3(2) . .
C25 C26 C21 119.3(2) . .
C25 C26 C261 120.0(2) . .
C21 C26 C261 120.6(2) . .
C36 C31 C32 119.7(2) . .
C36 C31 N3 112.6(2) . .
C32 C31 N3 127.7(2) . .
C33 C32 C31 116.9(2) . .
C33 C32 C41 115.8(2) . .
C31 C32 C41 127.1(2) . .
C34 C33 C32 123.6(2) . .
C33 C34 C35 118.9(2) . .
C36 C35 C34 119.5(2) . .
C35 C36 C31 121.3(2) . .
C46 C41 C42 119.7(2) . .
C46 C41 C32 120.8(2) . .
C42 C41 C32 118.9(2) . .
C43 C42 C41 119.1(2) . .
C43 C42 C421 118.8(2) . .
C41 C42 C421 122.0(2) . .
C42 C43 C44 122.3(2) . .
C45 C44 C43 117.9(2) . .
C45 C44 C441 121.3(3) . .
C43 C44 C441 120.8(3) . .
C44 C45 C46 121.6(2) . .
C41 C46 C45 119.3(2) . .
C41 C46 C461 122.0(2) . .
C45 C46 C461 118.7(2) . .
C56 C51 C52 119.6(2) . .
C56 C51 C16 119.5(2) . .
C52 C51 C16 120.5(2) . .
C53 C52 C51 118.9(2) . .
C53 C52 C521 120.7(2) . .
C51 C52 C521 120.3(2) . .
C54 C53 C52 122.7(3) . .
C53 C54 C55 117.5(3) . .
C53 C54 C541 121.4(3) . .
C55 C54 C541 121.1(3) . .
C54 C55 C56 122.3(3) . .
C51 C56 C55 119.0(3) . .
C51 C56 C561 120.4(3) . .
C55 C56 C561 120.6(3) . .
C62 C61 C66 120.4(2) . .
C62 C61 N4 115.2(2) . .
C66 C61 N4 124.2(2) . .
C63 C62 C61 119.5(2) . .
C63 C62 C71 116.6(2) . .
C61 C62 C71 123.4(2) . .
C64 C63 C62 120.5(2) . .
C65 C64 C63 119.6(2) . .
C64 C65 C66 122.3(2) . .
C65 C66 C61 117.4(2) . .
C65 C66 C81 115.7(2) . .
C61 C66 C81 126.9(2) . .
C76 C71 C72 119.4(2) . .
C76 C71 C62 121.8(2) . .
C72 C71 C62 118.1(2) . .
C73 C72 C71 119.2(2) . .
C73 C72 C721 119.8(2) . .
C71 C72 C721 121.0(2) . .
C72 C73 C74 122.1(2) . .
C75 C74 C73 117.5(2) . .
C75 C74 C741 121.8(2) . .
C73 C74 C741 120.7(2) . .
C74 C75 C76 122.8(2) . .
C75 C76 C71 118.9(2) . .
C75 C76 C761 119.5(2) . .
C71 C76 C761 121.5(2) . .
C86 C81 C82 119.0(2) . .
C86 C81 C66 120.4(2) . .
C82 C81 C66 119.8(2) . .
C83 C82 C81 119.4(2) . .
C83 C82 C821 118.8(2) . .
C81 C82 C821 121.8(2) . .
C82 C83 C84 122.6(3) . .
C85 C84 C83 116.6(2) . .
C85 C84 C841 122.2(3) . .
C83 C84 C841 121.2(3) . .
C84 C85 C86 123.4(3) . .
C85 C86 C81 119.0(2) . .
C85 C86 C861 119.9(2) . .
C81 C86 C861 121.1(2) . .
C96 C91 C92 120.7(2) . .
C96 C91 N6 121.6(2) . .
C92 C91 N6 117.7(2) . .
C93 C92 C91 117.6(2) . .
C93 C92 C101 119.0(2) . .
C91 C92 C101 123.3(2) . .
C94 C93 C92 122.0(3) . .
C93 C94 C95 119.7(3) . .
C94 C95 C96 120.5(3) . .
C95 C96 C91 119.5(3) . .
C102 C101 C106 118.5(2) . .
C102 C101 C92 119.9(2) . .
C106 C101 C92 121.3(2) . .
C103 C102 C101 119.9(3) . .
C103 C102 C107 119.0(2) . .
C101 C102 C107 121.0(2) . .
C104 C103 C102 122.0(3) . .
C105 C104 C103 117.7(3) . .
C105 C104 C108 120.4(3) . .
C103 C104 C108 121.9(3) . .
C104 C105 C106 123.0(3) . .
C105 C106 C101 119.0(3) . .
C105 C106 C109 119.4(3) . .
C101 C106 C109 121.6(3) . .
C202 C201 C206 120.0 . .
C202 C201 C207 120.5(8) . .
C206 C201 C207 119.5(8) . .
C201 C202 C203 120.0 . .
C204 C203 C202 120.0 . .
C203 C204 C205 120.0 . .
C206 C205 C204 120.0 . .
C205 C206 C201 120.0 . .

loop_
_geom_bond_atom_site_label_1
_geom_bond_atom_site_label_2
_geom_bond_distance
_geom_bond_site_symmetry_2
Mg N6 2.0673(19) .
Mg N3 2.0770(19) .
Mg N1 2.0863(19) .
Mg N4 2.1151(19) .
Mg N5 2.555(2) .
Mg N2 2.568(2) .
N1 N2 1.315(2) .
N1 C11 1.425(3) .
N2 N3 1.323(2) .
N3 C31 1.419(3) .
N4 N5 1.312(2) .
N4 C61 1.437(3) .
N5 N6 1.324(2) .
N6 C91 1.416(3) .
C11 C16 1.405(3) .
C11 C12 1.410(3) .
C12 C13 1.389(3) .
C12 C21 1.500(3) .
C13 C14 1.380(3) .
C14 C15 1.376(3) .
C15 C16 1.399(3) .
C16 C51 1.501(3) .
C21 C22 1.406(3) .
C21 C26 1.406(3) .
C22 C23 1.391(3) .
C22 C221 1.514(3) .
C23 C24 1.390(3) .
C24 C25 1.396(3) .
C24 C241 1.511(3) .
C25 C26 1.392(3) .
C26 C261 1.514(3) .
C31 C36 1.406(3) .
C31 C32 1.411(3) .
C32 C33 1.392(3) .
C32 C41 1.497(3) .
C33 C34 1.383(3) .
C34 C35 1.387(3) .
C35 C36 1.382(3) .
C41 C46 1.399(3) .
C41 C42 1.408(3) .
C42 C43 1.387(3) .
C42 C421 1.520(3) .
C43 C44 1.392(3) .
C44 C45 1.389(3) .
C44 C441 1.526(3) .
C45 C46 1.403(3) .
C46 C461 1.519(3) .
C51 C56 1.397(3) .
C51 C52 1.407(3) .
C52 C53 1.393(3) .
C52 C521 1.518(3) .
C53 C54 1.374(4) .
C54 C55 1.387(4) .
C54 C541 1.523(4) .
C55 C56 1.398(4) .
C56 C561 1.513(4) .
C61 C62 1.410(3) .
C61 C66 1.412(3) .
C62 C63 1.389(3) .
C62 C71 1.509(3) .
C63 C64 1.386(3) .
C64 C65 1.379(3) .
C65 C66 1.399(3) .
C66 C81 1.504(3) .
C71 C76 1.400(3) .
C71 C72 1.414(3) .
C72 C73 1.390(3) .
C72 C721 1.518(3) .
C73 C74 1.392(3) .
C74 C75 1.381(3) .
C74 C741 1.513(3) .
C75 C76 1.394(3) .
C76 C761 1.519(3) .
C81 C86 1.407(3) .
C81 C82 1.407(3) .
C82 C83 1.395(3) .
C82 C821 1.512(3) .
C83 C84 1.398(4) .
C84 C85 1.380(4) .
C84 C841 1.504(3) .
C85 C86 1.396(3) .
C86 C861 1.519(3) .
C91 C96 1.400(3) .
C91 C92 1.409(3) .
C92 C93 1.396(3) .
C92 C101 1.490(3) .
C93 C94 1.377(4) .
C94 C95 1.381(4) .
C95 C96 1.390(3) .
C101 C102 1.409(3) .
C101 C106 1.415(3) .
C102 C103 1.393(3) .
C102 C107 1.517(3) .
C103 C104 1.386(4) .
C104 C105 1.375(4) .
C104 C108 1.514(4) .
C105 C106 1.395(4) .
C106 C109 1.503(4) .
C201 C202 1.3900 .
C201 C206 1.3900 .
C201 C207 1.505(10) .
C202 C203 1.3900 .
C203 C204 1.3900 .
C204 C205 1.3900 .
C205 C206 1.3900 .

loop_
_geom_torsion_atom_site_label_1
_geom_torsion_atom_site_label_2
_geom_torsion_atom_site_label_3
_geom_torsion_atom_site_label_4
_geom_torsion
_geom_torsion_site_symmetry_1
_geom_torsion_site_symmetry_2
_geom_torsion_site_symmetry_3
_geom_torsion_site_symmetry_4
N6 Mg N1 N2 -154.70(13) . . . .
N3 Mg N1 N2 -3.54(11) . . . .
N4 Mg N1 N2 124.50(12) . . . .
N5 Mg N1 N2 159.36(11) . . . .
N6 Mg N1 C11 41.8(3) . . . .
N3 Mg N1 C11 -167.1(3) . . . .
N4 Mg N1 C11 -39.0(3) . . . .
N5 Mg N1 C11 -4.1(3) . . . .
N2 Mg N1 C11 -163.5(3) . . . .
C11 N1 N2 N3 174.69(17) . . . .
Mg N1 N2 N3 5.12(16) . . . .
C11 N1 N2 Mg 169.6(2) . . . .
N6 Mg N2 N1 64.3(3) . . . .
N3 Mg N2 N1 173.92(19) . . . .
N4 Mg N2 N1 -77.36(15) . . . .
N5 Mg N2 N1 -50.8(3) . . . .
N6 Mg N2 N3 -109.6(2) . . . .
N1 Mg N2 N3 -173.92(19) . . . .
N4 Mg N2 N3 108.72(14) . . . .
N5 Mg N2 N3 135.2(2) . . . .
N1 N2 N3 C31 176.71(17) . . . .
Mg N2 N3 C31 -178.1(2) . . . .
N1 N2 N3 Mg -5.15(16) . . . .
N6 Mg N3 N2 143.07(16) . . . .
N1 Mg N3 N2 3.52(11) . . . .
N4 Mg N3 N2 -102.47(14) . . . .
N5 Mg N3 N2 -142.41(18) . . . .
N6 Mg N3 C31 -39.8(3) . . . .
N1 Mg N3 C31 -179.4(3) . . . .
N4 Mg N3 C31 74.6(3) . . . .
N5 Mg N3 C31 34.7(4) . . . .
N2 Mg N3 C31 177.1(3) . . . .
N6 Mg N4 N5 -3.28(11) . . . .
N3 Mg N4 N5 -152.55(12) . . . .
N1 Mg N4 N5 128.56(12) . . . .
N2 Mg N4 N5 163.89(11) . . . .
N6 Mg N4 C61 -179.2(3) . . . .
N3 Mg N4 C61 31.5(3) . . . .
N1 Mg N4 C61 -47.4(3) . . . .
N5 Mg N4 C61 -175.9(4) . . . .
N2 Mg N4 C61 -12.0(3) . . . .
C61 N4 N5 N6 -177.56(17) . . . .
Mg N4 N5 N6 4.78(17) . . . .
C61 N4 N5 Mg 177.7(2) . . . .
N6 Mg N5 N4 174.40(19) . . . .
N3 Mg N5 N4 61.9(2) . . . .
N1 Mg N5 N4 -73.54(15) . . . .
N2 Mg N5 N4 -39.2(3) . . . .
N3 Mg N5 N6 -112.5(2) . . . .
N1 Mg N5 N6 112.06(15) . . . .
N4 Mg N5 N6 -174.40(19) . . . .
N2 Mg N5 N6 146.4(2) . . . .
N4 N5 N6 C91 178.55(17) . . . .
Mg N5 N6 C91 -176.6(2) . . . .
N4 N5 N6 Mg -4.90(17) . . . .
N3 Mg N6 N5 136.57(16) . . . .
N1 Mg N6 N5 -102.33(15) . . . .
N4 Mg N6 N5 3.25(11) . . . .
N2 Mg N6 N5 -146.0(2) . . . .
N3 Mg N6 C91 -49.7(4) . . . .
N1 Mg N6 C91 71.4(3) . . . .
N4 Mg N6 C91 177.0(3) . . . .
N5 Mg N6 C91 173.7(4) . . . .
N2 Mg N6 C91 27.7(5) . . . .
N2 N1 C11 C16 -46.7(3) . . . .
Mg N1 C11 C16 114.7(3) . . . .
N2 N1 C11 C12 138.7(2) . . . .
Mg N1 C11 C12 -59.8(3) . . . .
C16 C11 C12 C13 -1.7(4) . . . .
N1 C11 C12 C13 173.0(2) . . . .
C16 C11 C12 C21 175.2(2) . . . .
N1 C11 C12 C21 -10.1(3) . . . .
C11 C12 C13 C14 0.9(4) . . . .
C21 C12 C13 C14 -176.1(3) . . . .
C12 C13 C14 C15 0.6(5) . . . .
C13 C14 C15 C16 -1.4(5) . . . .
C14 C15 C16 C11 0.6(4) . . . .
C14 C15 C16 C51 -178.3(3) . . . .
C12 C11 C16 C15 0.9(4) . . . .
N1 C11 C16 C15 -173.3(2) . . . .
C12 C11 C16 C51 179.7(2) . . . .
N1 C11 C16 C51 5.5(4) . . . .
C13 C12 C21 C22 -81.6(3) . . . .
C11 C12 C21 C22 101.6(3) . . . .
C13 C12 C21 C26 92.6(3) . . . .
C11 C12 C21 C26 -84.3(3) . . . .
C26 C21 C22 C23 -2.1(3) . . . .
C12 C21 C22 C23 172.1(2) . . . .
C26 C21 C22 C221 178.0(2) . . . .
C12 C21 C22 C221 -7.8(3) . . . .
C21 C22 C23 C24 -0.3(4) . . . .
C221 C22 C23 C24 179.6(2) . . . .
C22 C23 C24 C25 3.0(4) . . . .
C22 C23 C24 C241 -176.9(2) . . . .
C23 C24 C25 C26 -3.5(4) . . . .
C241 C24 C25 C26 176.5(2) . . . .
C24 C25 C26 C21 1.2(4) . . . .
C24 C25 C26 C261 -176.8(2) . . . .
C22 C21 C26 C25 1.6(3) . . . .
C12 C21 C26 C25 -172.6(2) . . . .
C22 C21 C26 C261 179.7(2) . . . .
C12 C21 C26 C261 5.5(3) . . . .
N2 N3 C31 C36 156.84(19) . . . .
Mg N3 C31 C36 -19.9(4) . . . .
N2 N3 C31 C32 -25.8(3) . . . .
Mg N3 C31 C32 157.5(2) . . . .
C36 C31 C32 C33 -1.4(3) . . . .
N3 C31 C32 C33 -178.6(2) . . . .
C36 C31 C32 C41 172.4(2) . . . .
N3 C31 C32 C41 -4.8(4) . . . .
C31 C32 C33 C34 0.4(4) . . . .
C41 C32 C33 C34 -174.1(2) . . . .
C32 C33 C34 C35 1.0(4) . . . .
C33 C34 C35 C36 -1.3(4) . . . .
C34 C35 C36 C31 0.3(4) . . . .
C32 C31 C36 C35 1.1(3) . . . .
N3 C31 C36 C35 178.7(2) . . . .
C33 C32 C41 C46 109.1(3) . . . .
C31 C32 C41 C46 -64.8(3) . . . .
C33 C32 C41 C42 -62.3(3) . . . .
C31 C32 C41 C42 123.8(3) . . . .
C46 C41 C42 C43 -2.1(3) . . . .
C32 C41 C42 C43 169.5(2) . . . .
C46 C41 C42 C421 178.9(2) . . . .
C32 C41 C42 C421 -9.6(3) . . . .
C41 C42 C43 C44 1.1(4) . . . .
C421 C42 C43 C44 -179.8(2) . . . .
C42 C43 C44 C45 1.1(4) . . . .
C42 C43 C44 C441 -178.1(3) . . . .
C43 C44 C45 C46 -2.5(4) . . . .
C441 C44 C45 C46 176.7(3) . . . .
C42 C41 C46 C45 0.8(3) . . . .
C32 C41 C46 C45 -170.6(2) . . . .
C42 C41 C46 C461 178.2(2) . . . .
C32 C41 C46 C461 6.8(3) . . . .
C44 C45 C46 C41 1.5(4) . . . .
C44 C45 C46 C461 -175.9(2) . . . .
C15 C16 C51 C56 -74.4(3) . . . .
C11 C16 C51 C56 106.7(3) . . . .
C15 C16 C51 C52 97.9(3) . . . .
C11 C16 C51 C52 -80.9(3) . . . .
C56 C51 C52 C53 -1.2(3) . . . .
C16 C51 C52 C53 -173.6(2) . . . .
C56 C51 C52 C521 175.1(2) . . . .
C16 C51 C52 C521 2.7(3) . . . .
C51 C52 C53 C54 1.5(4) . . . .
C521 C52 C53 C54 -174.7(2) . . . .
C52 C53 C54 C55 -1.0(4) . . . .
C52 C53 C54 C541 178.0(3) . . . .
C53 C54 C55 C56 0.0(4) . . . .
C541 C54 C55 C56 -178.9(3) . . . .
C52 C51 C56 C55 0.3(3) . . . .
C16 C51 C56 C55 172.8(2) . . . .
C52 C51 C56 C561 -178.9(2) . . . .
C16 C51 C56 C561 -6.5(3) . . . .
C54 C55 C56 C51 0.3(4) . . . .
C54 C55 C56 C561 179.5(3) . . . .
N5 N4 C61 C62 124.3(2) . . . .
Mg N4 C61 C62 -60.3(4) . . . .
N5 N4 C61 C66 -60.7(3) . . . .
Mg N4 C61 C66 114.8(3) . . . .
C66 C61 C62 C63 -6.9(3) . . . .
N4 C61 C62 C63 168.3(2) . . . .
C66 C61 C62 C71 164.2(2) . . . .
N4 C61 C62 C71 -20.6(3) . . . .
C61 C62 C63 C64 1.8(4) . . . .
C71 C62 C63 C64 -169.9(2) . . . .
C62 C63 C64 C65 3.5(4) . . . .
C63 C64 C65 C66 -3.8(4) . . . .
C64 C65 C66 C61 -1.2(4) . . . .
C64 C65 C66 C81 175.9(2) . . . .
C62 C61 C66 C65 6.5(3) . . . .
N4 C61 C66 C65 -168.2(2) . . . .
C62 C61 C66 C81 -170.2(2) . . . .
N4 C61 C66 C81 15.0(4) . . . .
C63 C62 C71 C76 -72.0(3) . . . .
C61 C62 C71 C76 116.7(3) . . . .
C63 C62 C71 C72 98.3(3) . . . .
C61 C62 C71 C72 -73.1(3) . . . .
C76 C71 C72 C73 0.1(3) . . . .
C62 C71 C72 C73 -170.5(2) . . . .
C76 C71 C72 C721 178.1(2) . . . .
C62 C71 C72 C721 7.5(3) . . . .
C71 C72 C73 C74 1.6(4) . . . .
C721 C72 C73 C74 -176.5(2) . . . .
C72 C73 C74 C75 -1.8(4) . . . .
C72 C73 C74 C741 177.5(2) . . . .
C73 C74 C75 C76 0.3(4) . . . .
C741 C74 C75 C76 -178.9(2) . . . .
C74 C75 C76 C71 1.2(4) . . . .
C74 C75 C76 C761 -177.8(2) . . . .
C72 C71 C76 C75 -1.4(3) . . . .
C62 C71 C76 C75 168.8(2) . . . .
C72 C71 C76 C761 177.6(2) . . . .
C62 C71 C76 C761 -12.3(3) . . . .
C65 C66 C81 C86 71.3(3) . . . .
C61 C66 C81 C86 -111.9(3) . . . .
C65 C66 C81 C82 -98.3(3) . . . .
C61 C66 C81 C82 78.5(3) . . . .
C86 C81 C82 C83 2.3(4) . . . .
C66 C81 C82 C83 172.0(2) . . . .
C86 C81 C82 C821 -175.9(2) . . . .
C66 C81 C82 C821 -6.2(3) . . . .
C81 C82 C83 C84 -2.4(4) . . . .
C821 C82 C83 C84 175.8(2) . . . .
C82 C83 C84 C85 1.1(4) . . . .
C82 C83 C84 C841 -178.6(2) . . . .
C83 C84 C85 C86 0.3(4) . . . .
C841 C84 C85 C86 -180.0(2) . . . .
C84 C85 C86 C81 -0.4(4) . . . .
C84 C85 C86 C861 178.4(2) . . . .
C82 C81 C86 C85 -0.9(3) . . . .
C66 C81 C86 C85 -170.6(2) . . . .
C82 C81 C86 C861 -179.7(2) . . . .
C66 C81 C86 C861 10.6(3) . . . .
N5 N6 C91 C96 35.5(3) . . . .
Mg N6 C91 C96 -137.6(3) . . . .
N5 N6 C91 C92 -145.0(2) . . . .
Mg N6 C91 C92 41.9(4) . . . .
C96 C91 C92 C93 1.3(4) . . . .
N6 C91 C92 C93 -178.2(2) . . . .
C96 C91 C92 C101 -174.5(2) . . . .
N6 C91 C92 C101 6.0(3) . . . .
C91 C92 C93 C94 -1.3(4) . . . .
C101 C92 C93 C94 174.7(3) . . . .
C92 C93 C94 C95 0.0(4) . . . .
C93 C94 C95 C96 1.4(4) . . . .
C94 C95 C96 C91 -1.4(4) . . . .
C92 C91 C96 C95 0.1(4) . . . .
N6 C91 C96 C95 179.5(2) . . . .
C93 C92 C101 C102 -108.0(3) . . . .
C91 C92 C101 C102 67.7(3) . . . .
C93 C92 C101 C106 65.9(3) . . . .
C91 C92 C101 C106 -118.3(3) . . . .
C106 C101 C102 C103 1.3(3) . . . .
C92 C101 C102 C103 175.4(2) . . . .
C106 C101 C102 C107 -174.6(2) . . . .
C92 C101 C102 C107 -0.5(3) . . . .
C101 C102 C103 C104 -0.9(4) . . . .
C107 C102 C103 C104 175.1(2) . . . .
C102 C103 C104 C105 -0.3(4) . . . .
C102 C103 C104 C108 -179.4(2) . . . .
C103 C104 C105 C106 1.0(4) . . . .
C108 C104 C105 C106 -179.8(2) . . . .
C104 C105 C106 C101 -0.6(4) . . . .
C104 C105 C106 C109 178.9(2) . . . .
C102 C101 C106 C105 -0.6(3) . . . .
C92 C101 C106 C105 -174.6(2) . . . .
C102 C101 C106 C109 180.0(2) . . . .
C92 C101 C106 C109 6.0(4) . . . .
C206 C201 C202 C203 0.0 . . . .
C207 C201 C202 C203 179.7(5) . . . .
C201 C202 C203 C204 0.0 . . . .
C202 C203 C204 C205 0.0 . . . .
C203 C204 C205 C206 0.0 . . . .
C204 C205 C206 C201 0.0 . . . .
C202 C201 C206 C205 0.0 . . . .
C207 C201 C206 C205 -179.7(5) . . . .
